data_7216940
loop_
_publ_author_name
'Heaney, Frances'
'Rooney, Oliver'
'Cunningham, Desmond'
'McArdle, Patrick'

_publ_section_title
;
 Simultaneous double 1,3-dipolar cycloaddition reactions involving
 bisnitrones or bisdipolarophiles. 1H NMR investigation of the
 conformational preferences of N-methyl- and N-phenyl-isoxazolidines
;
_journal_issue 3
_journal_name_full 'Journal of the Chemical Society, Perkin Transactions 2'
_journal_page_first 373
_journal_paper_doi 10.1039/b007164l
_journal_year 2001
_chemical_formula_sum 'C13 H14 N2 O3'
_chemical_formula_weight 246.26
_chemical_name_systematic
; 
 ? 
;
_space_group_IT_number 14
_symmetry_space_group_name_Hall '-P 2yn'
_symmetry_space_group_name_H-M 'P 1 21/n 1'
_atom_sites_solution_hydrogens geom
_atom_sites_solution_primary direct
_atom_sites_solution_secondary difmap
_audit_creation_method SHELXL-97
_cell_angle_alpha 90.000(9)
_cell_angle_beta 97.595(11)
_cell_angle_gamma 90.000(13)
_cell_formula_units_Z 4
_cell_length_a 11.858(2)
_cell_length_b 7.7841(11)
_cell_length_c 13.3660(11)
_cell_measurement_temperature 293(2)
_cell_volume 1222.9(3)
_computing_structure_refinement 'SHELXL-97 (Sheldrick, 1997)'
_computing_structure_solution 'SHELXS-97 (Sheldrick, 1990)'
_diffrn_ambient_temperature 293(2)
_diffrn_measured_fraction_theta_full 0.777
_diffrn_measured_fraction_theta_max 0.777
_diffrn_radiation_monochromator graphite
_diffrn_radiation_source 'fine-focus sealed tube'
_diffrn_radiation_type MoK\a
_diffrn_radiation_wavelength 0.71069
_diffrn_reflns_av_R_equivalents 0.0144
_diffrn_reflns_av_sigmaI/netI 0.0353
_diffrn_reflns_limit_h_max 13
_diffrn_reflns_limit_h_min 0
_diffrn_reflns_limit_k_max 10
_diffrn_reflns_limit_k_min 0
_diffrn_reflns_limit_l_max 17
_diffrn_reflns_limit_l_min -17
_diffrn_reflns_number 2519
_diffrn_reflns_theta_full 27.97
_diffrn_reflns_theta_max 27.97
_diffrn_reflns_theta_min 2.16
_exptl_absorpt_coefficient_mu 0.096
_exptl_crystal_density_diffrn 1.338
_exptl_crystal_density_method 'not measured'
_exptl_crystal_F_000 520
_refine_diff_density_max 0.209
_refine_diff_density_min -0.412
_refine_diff_density_rms 0.090
_refine_ls_extinction_method none
_refine_ls_goodness_of_fit_ref 1.051
_refine_ls_hydrogen_treatment mixed
_refine_ls_matrix_type full
_refine_ls_number_parameters 165
_refine_ls_number_reflns 2286
_refine_ls_number_restraints 0
_refine_ls_restrained_S_all 1.051
_refine_ls_R_factor_all 0.0845
_refine_ls_R_factor_gt 0.0530
_refine_ls_shift/su_max 0.000
_refine_ls_shift/su_mean 0.000
_refine_ls_structure_factor_coef Fsqd
_refine_ls_weighting_details 'calc w=1/[\s^2^(Fo^2^)+(0.0867P)^2^+0.0000P] where P=(Fo^2^+2Fc^2^)/3'
_refine_ls_weighting_scheme calc
_refine_ls_wR_factor_gt 0.1283
_refine_ls_wR_factor_ref 0.1411
_reflns_number_gt 1455
_reflns_number_total 2286
_reflns_threshold_expression >2sigma(I)
_cod_data_source_file b007164l.txt
_cod_data_source_block or1
_cod_depositor_comments
;
The following automatic conversions were performed:
'_atom_site_symetry_multiplicity' tag replaced with
'_atom_site_symmetry_multiplicity'.

Automatic conversion script
Id: cif_correct_tags 1440 2010-10-19 06:21:57Z saulius 
;
_cod_database_code 7216940

loop_
_symmetry_equiv_pos_as_xyz
'x, y, z'
'x+1/2, -y+1/2, z+1/2'
'-x, -y, -z'
'-x-1/2, y-1/2, -z-1/2'

loop_
_atom_site_label
_atom_site_type_symbol
_atom_site_fract_x
_atom_site_fract_y
_atom_site_fract_z
_atom_site_U_iso_or_equiv
_atom_site_adp_type
_atom_site_occupancy
_atom_site_symmetry_multiplicity
_atom_site_calc_flag
_atom_site_refinement_flags
O1 O 0.11999(13) -0.20563(19) 0.46049(11) 0.0652(4) Uani 1 1 d .
O2 O 0.38844(13) 0.1398(2) 0.35388(12) 0.0701(5) Uani 1 1 d .
O3 O 0.15309(11) 0.25259(16) 0.26734(9) 0.0539(4) Uani 1 1 d .
N1 N 0.08262(13) 0.2501(2) 0.35141(11) 0.0483(4) Uani 1 1 d .
N2 N 0.27411(13) -0.0546(2) 0.42117(12) 0.0528(4) Uani 1 1 d .
C1 C -0.08440(17) 0.1154(2) 0.24061(14) 0.0526(5) Uani 1 1 d .
C2 C -0.0708(2) 0.0894(3) 0.14027(16) 0.0743(7) Uani 1 1 d .
H2 H -0.0010 0.0528 0.1236 0.097 Uiso 1 1 calc R
C3 C -0.1604(4) 0.1176(4) 0.0649(2) 0.1027(10) Uani 1 1 d .
H3 H -0.1504 0.0999 -0.0022 0.133 Uiso 1 1 calc R
C4 C -0.2633(3) 0.1712(4) 0.0881(3) 0.1038(11) Uani 1 1 d .
H4 H -0.3230 0.1903 0.0368 0.135 Uiso 1 1 calc R
C5 C -0.2790(2) 0.1969(3) 0.1866(2) 0.0884(9) Uani 1 1 d .
H5 H -0.3494 0.2327 0.2024 0.115 Uiso 1 1 calc R
C6 C -0.18965(19) 0.1693(3) 0.26234(18) 0.0685(6) Uani 1 1 d .
H6 H -0.2005 0.1874 0.3292 0.089 Uiso 1 1 calc R
C7 C 0.01146(16) 0.0951(2) 0.32593(13) 0.0460(4) Uani 1 1 d .
H7 H -0.0209 0.0591 0.3864 0.060 Uiso 1 1 calc R
C8 C 0.02289(18) 0.4133(3) 0.34576(17) 0.0624(6) Uani 1 1 d .
H8A H -0.0113 0.4334 0.2776 0.087 Uiso 1 1 calc R
H8B H 0.0757 0.5040 0.3666 0.087 Uiso 1 1 calc R
H8C H -0.0353 0.4105 0.3894 0.087 Uiso 1 1 calc R
C9 C 0.10474(15) -0.0320(2) 0.30790(12) 0.0476(5) Uani 1 1 d .
H9 H 0.0770 -0.1199 0.2581 0.062 Uiso 1 1 calc R
C10 C 0.19605(17) 0.0822(2) 0.27095(14) 0.0500(5) Uani 1 1 d .
H10 H 0.2133 0.0451 0.2046 0.065 Uiso 1 1 calc R
C11 C 0.29910(18) 0.0638(3) 0.35056(15) 0.0532(5) Uani 1 1 d .
C12 C 0.16236(17) -0.1100(2) 0.40468(14) 0.0500(5) Uani 1 1 d .
C13 C 0.3555(2) -0.1079(3) 0.50625(18) 0.0755(7) Uani 1 1 d .
H13A H 0.3605 -0.0213 0.5578 0.106 Uiso 1 1 calc R
H13B H 0.4288 -0.1233 0.4845 0.106 Uiso 1 1 calc R
H13C H 0.3311 -0.2142 0.5327 0.106 Uiso 1 1 calc R

loop_
_atom_site_aniso_label
_atom_site_aniso_U_11
_atom_site_aniso_U_22
_atom_site_aniso_U_33
_atom_site_aniso_U_23
_atom_site_aniso_U_13
_atom_site_aniso_U_12
O1 0.0728(9) 0.0571(9) 0.0665(9) 0.0176(7) 0.0117(7) -0.0100(7)
O2 0.0615(10) 0.0731(11) 0.0780(10) 0.0114(8) 0.0179(8) -0.0082(8)
O3 0.0598(8) 0.0439(7) 0.0616(8) 0.0062(6) 0.0214(6) 0.0014(6)
N1 0.0521(9) 0.0464(9) 0.0479(8) -0.0084(7) 0.0118(7) -0.0021(7)
N2 0.0522(10) 0.0533(10) 0.0542(9) 0.0084(7) 0.0114(7) 0.0033(8)
C1 0.0607(12) 0.0464(11) 0.0485(11) 0.0011(8) -0.0004(9) -0.0099(9)
C2 0.0969(18) 0.0756(15) 0.0466(11) -0.0008(10) -0.0051(12) -0.0063(14)
C3 0.146(3) 0.095(2) 0.0569(15) 0.0063(14) -0.0256(18) -0.016(2)
C4 0.119(3) 0.0706(18) 0.103(2) 0.0156(16) -0.057(2) -0.0157(18)
C5 0.0651(15) 0.0728(17) 0.117(2) 0.0095(16) -0.0252(16) -0.0075(13)
C6 0.0600(13) 0.0692(15) 0.0729(14) 0.0030(11) -0.0036(12) -0.0084(11)
C7 0.0530(11) 0.0462(10) 0.0394(9) -0.0003(8) 0.0087(8) -0.0057(9)
C8 0.0629(13) 0.0494(12) 0.0750(14) -0.0134(10) 0.0097(11) 0.0016(10)
C9 0.0614(12) 0.0408(10) 0.0415(9) -0.0050(8) 0.0098(8) -0.0039(9)
C10 0.0629(12) 0.0454(10) 0.0445(10) 0.0009(8) 0.0175(9) 0.0046(9)
C11 0.0566(12) 0.0490(11) 0.0574(12) 0.0023(9) 0.0209(10) 0.0030(10)
C12 0.0623(12) 0.0382(10) 0.0511(11) 0.0003(8) 0.0135(9) 0.0016(9)
C13 0.0649(14) 0.0852(17) 0.0755(15) 0.0248(13) 0.0061(12) 0.0082(13)

loop_
_atom_type_symbol
_atom_type_description
_atom_type_scat_dispersion_real
_atom_type_scat_dispersion_imag
_atom_type_scat_source
C C 0.0033 0.0016 'International Tables Vol C Tables 4.2.6.8 and 6.1.1.4'
H H 0.0000 0.0000 'International Tables Vol C Tables 4.2.6.8 and 6.1.1.4'
N N 0.0061 0.0033 'International Tables Vol C Tables 4.2.6.8 and 6.1.1.4'
O O 0.0106 0.0060 'International Tables Vol C Tables 4.2.6.8 and 6.1.1.4'

loop_
_geom_angle_atom_site_label_1
_geom_angle_atom_site_label_2
_geom_angle_atom_site_label_3
_geom_angle
C10 O3 N1 101.38(12)
C8 N1 C7 116.12(15)
C8 N1 O3 105.58(14)
C7 N1 O3 101.32(12)
C11 N2 C12 112.80(17)
C11 N2 C13 123.12(18)
C12 N2 C13 124.01(17)
C6 C1 C2 118.07(19)
C6 C1 C7 118.92(17)
C2 C1 C7 122.94(19)
C3 C2 C1 120.4(3)
C4 C3 C2 120.6(3)
C3 C4 C5 120.2(3)
C4 C5 C6 119.6(3)
C5 C6 C1 121.3(2)
N1 C7 C1 115.90(15)
N1 C7 C9 99.27(14)
C1 C7 C9 115.96(15)
C12 C9 C7 112.40(14)
C12 C9 C10 104.52(15)
C7 C9 C10 103.45(14)
O3 C10 C11 111.36(15)
O3 C10 C9 106.70(14)
C11 C10 C9 104.89(14)
O2 C11 N2 124.6(2)
O2 C11 C10 126.87(18)
N2 C11 C10 108.49(17)
O1 C12 N2 124.14(18)
O1 C12 C9 126.79(19)
N2 C12 C9 109.07(16)

loop_
_geom_bond_atom_site_label_1
_geom_bond_atom_site_label_2
_geom_bond_distance
O1 C12 1.209(2)
O2 C11 1.209(2)
O3 C10 1.419(2)
O3 N1 1.4864(19)
N1 C8 1.452(2)
N1 C7 1.486(2)
N2 C11 1.379(3)
N2 C12 1.383(3)
N2 C13 1.451(3)
C1 C6 1.383(3)
C1 C2 1.387(3)
C1 C7 1.508(3)
C2 C3 1.381(4)
C3 C4 1.363(5)
C4 C5 1.369(5)
C5 C6 1.383(3)
C7 C9 1.527(3)
C9 C12 1.508(3)
C9 C10 1.532(3)
C10 C11 1.517(3)
